data_4510144
loop_
_publ_author_name
'Mochida, Tomoyuki'
'Funasako, Yusuke'
'Nagabuchi, Eri'
'Mori, Hatsumi'

_publ_section_title
;
 Charge-Transfer Salts of Biferrocene Derivatives with F2- and
 F4-Tetracyanoquinodimethane: Correlation Between Donor--Acceptor Ratios
 and Cation Valence States
;
_journal_issue 3
_journal_name_full 'Crystal Growth &amp; Design'
_journal_page_first 1459
_journal_paper_doi 10.1021/cg500006e
_journal_volume 14
_journal_year 2014
_chemical_formula_moiety 'C26 H30 Fe2 S2, 3(C12 H2 F2 N4)'
_chemical_formula_sum 'C62 H36 F6 Fe2 N12 S2'
_chemical_formula_weight 1238.85
_chemical_name_systematic
; 
 ? 
;
_space_group_IT_number 2
_symmetry_cell_setting triclinic
_symmetry_space_group_name_Hall '-P 1'
_symmetry_space_group_name_H-M 'P -1'
_atom_sites_solution_hydrogens geom
_atom_sites_solution_primary direct
_atom_sites_solution_secondary difmap
_audit_creation_method SHELXL-97
_cell_angle_alpha 107.093(3)
_cell_angle_beta 103.143(3)
_cell_angle_gamma 94.373(3)
_cell_formula_units_Z 1
_cell_length_a 8.8461(13)
_cell_length_b 10.3280(15)
_cell_length_c 15.349(2)
_cell_measurement_temperature 173
_cell_volume 1289.8(3)
_computing_cell_refinement 'APEX2 (Bruker AXS, 2006)'
_computing_data_collection 'APEX2 (Bruker AXS, 2006)'
_computing_data_reduction 'SAINT (Bruker AXS, 2004)'
_computing_molecular_graphics 'XSHEL (Bruker AXS,2002)'
_computing_publication_material 'XCIF (Bruker AXS, 2001)'
_computing_structure_refinement 'SHELXL-97 (Sheldrick, 1997)'
_computing_structure_solution 'SHELXS-97 (Sheldrick, 1997)'
_diffrn_ambient_temperature 173
_diffrn_detector_area_resol_mean 8.333
_diffrn_measured_fraction_theta_full 0.985
_diffrn_measured_fraction_theta_max 0.985
_diffrn_measurement_device_type 'Bruker APEXII CCD area detector'
_diffrn_measurement_method 'phi and omega scans'
_diffrn_radiation_monochromator 'Bruker Helios multilayer confocal mirror'
_diffrn_radiation_source 'Bruker TXS fine-focus rotating anode'
_diffrn_radiation_type MoK\a
_diffrn_radiation_wavelength 0.71073
_diffrn_reflns_av_R_equivalents 0.0332
_diffrn_reflns_av_sigmaI/netI 0.0890
_diffrn_reflns_limit_h_max 7
_diffrn_reflns_limit_h_min -11
_diffrn_reflns_limit_k_max 13
_diffrn_reflns_limit_k_min -13
_diffrn_reflns_limit_l_max 20
_diffrn_reflns_limit_l_min -19
_diffrn_reflns_number 9568
_diffrn_reflns_theta_full 28.40
_diffrn_reflns_theta_max 28.40
_diffrn_reflns_theta_min 1.44
_exptl_absorpt_coefficient_mu 0.723
_exptl_absorpt_correction_T_max 0.9857
_exptl_absorpt_correction_T_min 0.8689
_exptl_absorpt_correction_type empirical
_exptl_absorpt_process_details
;
SADABS Sheldrick 1996
;
_exptl_crystal_colour dark-green
_exptl_crystal_density_diffrn 1.595
_exptl_crystal_density_method 'not measured'
_exptl_crystal_description plate
_exptl_crystal_F_000 630
_exptl_crystal_size_max 0.20
_exptl_crystal_size_mid 0.14
_exptl_crystal_size_min 0.02
_refine_diff_density_max 2.474
_refine_diff_density_min -1.158
_refine_diff_density_rms 0.139
_refine_ls_extinction_method none
_refine_ls_goodness_of_fit_ref 1.038
_refine_ls_hydrogen_treatment constr
_refine_ls_matrix_type full
_refine_ls_number_parameters 381
_refine_ls_number_reflns 6373
_refine_ls_number_restraints 18
_refine_ls_restrained_S_all 1.048
_refine_ls_R_factor_all 0.1244
_refine_ls_R_factor_gt 0.0766
_refine_ls_shift/su_max 0.000
_refine_ls_shift/su_mean 0.000
_refine_ls_structure_factor_coef Fsqd
_refine_ls_weighting_details 'calc w=1/[\s^2^(Fo^2^)+(0.1332P)^2^+1.3941P] where P=(Fo^2^+2Fc^2^)/3'
_refine_ls_weighting_scheme calc
_refine_ls_wR_factor_gt 0.2108
_refine_ls_wR_factor_ref 0.2385
_reflns_number_gt 4094
_reflns_number_total 6373
_reflns_threshold_expression >2sigma(I)
_cod_data_source_file cg500006e_si_001.cif
_cod_data_source_block 01
_cod_depositor_comments
;
The following automatic conversions were performed:

'_symmetry_cell_setting' value 'Triclinic' changed to 'triclinic'
according to
/usr/data/users/saulius/crontab/automatic-downloads/current/ACS/lib/dictionaries/cif_core.dic
dictionary named 'cif_core.dic' version 2.4.2 from 2011-04-26.

Automatic conversion script
Id: cif_fix_values 2281 2013-09-26 08:29:07Z andrius 
;
_cod_database_code 4510144

loop_
_symmetry_equiv_pos_as_xyz
'x, y, z'
'-x, -y, -z'

loop_
_atom_site_label
_atom_site_type_symbol
_atom_site_fract_x
_atom_site_fract_y
_atom_site_fract_z
_atom_site_U_iso_or_equiv
_atom_site_adp_type
_atom_site_occupancy
_atom_site_symmetry_multiplicity
_atom_site_calc_flag
_atom_site_refinement_flags
C1 C -0.0687(5) 0.9865(4) 0.4609(3) 0.0194(9) Uani 1 1 d .
C2 C -0.2234(5) 0.9249(5) 0.4553(3) 0.0228(10) Uani 1 1 d .
H2 H -0.2544 0.8971 0.5032 0.027 Uiso 1 1 calc R
C3 C -0.3214(6) 0.9131(5) 0.3657(4) 0.0271(10) Uani 1 1 d .
H3 H -0.4300 0.8763 0.3431 0.033 Uiso 1 1 calc R
C4 C -0.2297(6) 0.9657(5) 0.3151(3) 0.0272(11) Uani 1 1 d .
H4 H -0.2661 0.9697 0.2529 0.033 Uiso 1 1 calc R
C5 C -0.0748(5) 1.0110(5) 0.3736(3) 0.0210(9) Uani 1 1 d .
H5 H 0.0107 1.0510 0.3575 0.025 Uiso 1 1 calc R
C6 C -0.0123(6) 0.6381(5) 0.3683(4) 0.0320(12) Uani 1 1 d .
C7 C -0.1783(6) 0.5962(5) 0.3457(4) 0.0305(11) Uani 1 1 d .
H7 H -0.2329 0.5660 0.3845 0.037 Uiso 1 1 calc R
C8 C -0.2470(6) 0.6072(5) 0.2570(4) 0.0351(13) Uani 1 1 d .
H8 H -0.3552 0.5830 0.2241 0.042 Uiso 1 1 calc R
C9 C -0.1243(7) 0.6613(5) 0.2253(4) 0.0361(13) Uani 1 1 d .
H9 H -0.1367 0.6796 0.1671 0.043 Uiso 1 1 calc R
C10 C 0.0178(6) 0.6828(5) 0.2945(4) 0.0317(12) Uani 1 1 d .
H10 H 0.1173 0.7211 0.2922 0.038 Uiso 1 1 calc R
C11 C 0.3060(8) 0.7251(7) 0.4827(5) 0.0472(15) Uani 1 1 d U
H11 H 0.2971 0.8168 0.4742 0.057 Uiso 1 1 calc R
C12 C 0.3784(9) 0.7434(7) 0.5840(4) 0.0588(18) Uani 1 1 d U
H12A H 0.3862 0.6535 0.5923 0.088 Uiso 1 1 calc R
H12B H 0.3130 0.7917 0.6226 0.088 Uiso 1 1 calc R
H12C H 0.4836 0.7972 0.6036 0.088 Uiso 1 1 calc R
C13 C 0.4002(6) 0.6432(6) 0.4140(3) 0.0326(12) Uani 1 1 d U
H13A H 0.5004 0.6996 0.4233 0.049 Uiso 1 1 calc R
H13B H 0.3383 0.6211 0.3484 0.049 Uiso 1 1 calc R
H13C H 0.4201 0.5582 0.4277 0.049 Uiso 1 1 calc R
C14 C 1.0667(5) 0.3121(4) 0.1835(3) 0.0186(9) Uani 1 1 d .
C15 C 0.9094(5) 0.2970(5) 0.1921(3) 0.0209(9) Uani 1 1 d .
C16 C 0.7826(5) 0.3003(5) 0.1270(3) 0.0205(9) Uani 1 1 d .
H16 H 0.6817 0.2907 0.1382 0.025 Uiso 1 1 calc R
C17 C 0.7974(5) 0.3184(5) 0.0400(3) 0.0206(9) Uani 1 1 d .
C18 C 0.9538(5) 0.3305(5) 0.0298(3) 0.0208(9) Uani 1 1 d .
C19 C 1.0827(5) 0.3290(5) 0.0965(3) 0.0206(9) Uani 1 1 d .
H19 H 1.1838 0.3391 0.0856 0.025 Uiso 1 1 calc R
C20 C 1.1999(5) 0.3118(5) 0.2524(3) 0.0205(9) Uani 1 1 d .
C21 C 1.3525(5) 0.3361(5) 0.2379(3) 0.0231(10) Uani 1 1 d .
C22 C 1.1994(5) 0.2988(5) 0.3424(3) 0.0241(10) Uani 1 1 d .
C23 C 0.6673(5) 0.3251(5) -0.0292(3) 0.0221(9) Uani 1 1 d .
C24 C 0.5134(6) 0.3196(6) -0.0143(4) 0.0300(11) Uani 1 1 d .
C25 C 0.6724(5) 0.3416(5) -0.1172(4) 0.0263(10) Uani 1 1 d .
C26 C 0.1334(5) 1.0005(4) 0.0746(3) 0.0172(9) Uani 1 1 d .
C27 C -0.0233(5) 0.9864(4) 0.0813(3) 0.0187(9) Uani 1 1 d .
C28 C -0.1528(5) 0.9847(4) 0.0119(3) 0.0188(9) Uani 1 1 d .
H28 H -0.2548 0.9738 0.0213 0.023 Uiso 1 1 calc R
C29 C 0.2651(5) 1.0026(5) 0.1473(3) 0.0204(9) Uani 1 1 d .
C30 C 0.4184(5) 1.0185(5) 0.1346(3) 0.0215(9) Uani 1 1 d .
C31 C 0.2593(5) 0.9811(5) 0.2339(3) 0.0220(10) Uani 1 1 d .
F1 F 0.8911(3) 0.2790(3) 0.2728(2) 0.0301(7) Uani 1 1 d .
F2 F 0.9734(3) 0.3453(3) -0.05144(19) 0.0304(7) Uani 1 1 d .
F3 F -0.0470(3) 0.9726(3) 0.16225(18) 0.0278(6) Uani 1 1 d .
Fe1 Fe -0.14353(7) 0.79860(7) 0.34778(5) 0.0206(2) Uani 1 1 d .
N1 N 1.4738(5) 0.3556(5) 0.2263(3) 0.0327(10) Uani 1 1 d .
N2 N 1.2080(5) 0.2888(5) 0.4153(3) 0.0357(11) Uani 1 1 d .
N3 N 0.3888(5) 0.3183(6) -0.0060(4) 0.0456(13) Uani 1 1 d .
N4 N 0.6657(6) 0.3539(5) -0.1895(3) 0.0402(11) Uani 1 1 d .
N5 N 0.5430(5) 1.0305(5) 0.1236(3) 0.0327(10) Uani 1 1 d .
N6 N 0.2665(5) 0.9646(5) 0.3061(3) 0.0310(10) Uani 1 1 d .
S1 S 0.11119(18) 0.64121(18) 0.47699(12) 0.0474(4) Uani 1 1 d .

loop_
_atom_site_aniso_label
_atom_site_aniso_U_11
_atom_site_aniso_U_22
_atom_site_aniso_U_33
_atom_site_aniso_U_23
_atom_site_aniso_U_13
_atom_site_aniso_U_12
C1 0.020(2) 0.020(2) 0.020(2) 0.0081(17) 0.0069(17) 0.0055(17)
C2 0.021(2) 0.027(2) 0.026(2) 0.0113(19) 0.0109(19) 0.0057(19)
C3 0.020(2) 0.030(3) 0.031(3) 0.010(2) 0.0062(19) 0.0045(19)
C4 0.026(3) 0.032(3) 0.026(3) 0.013(2) 0.005(2) 0.011(2)
C5 0.020(2) 0.022(2) 0.023(2) 0.0101(18) 0.0056(18) 0.0012(18)
C6 0.029(3) 0.025(2) 0.046(3) 0.011(2) 0.015(2) 0.005(2)
C7 0.030(3) 0.022(2) 0.042(3) 0.010(2) 0.016(2) 0.002(2)
C8 0.030(3) 0.023(2) 0.042(3) 0.000(2) 0.005(2) -0.003(2)
C9 0.050(4) 0.029(3) 0.029(3) 0.002(2) 0.020(2) 0.004(2)
C10 0.027(3) 0.025(2) 0.048(3) 0.010(2) 0.024(2) 0.008(2)
C11 0.047(3) 0.043(3) 0.048(3) 0.011(3) 0.008(3) 0.009(3)
C12 0.080(4) 0.059(3) 0.037(3) 0.012(2) 0.008(3) 0.046(3)
C13 0.035(3) 0.036(3) 0.017(2) 0.000(2) -0.002(2) 0.009(2)
C14 0.018(2) 0.020(2) 0.021(2) 0.0079(17) 0.0085(17) 0.0027(17)
C15 0.020(2) 0.025(2) 0.023(2) 0.0109(18) 0.0119(18) 0.0023(18)
C16 0.016(2) 0.025(2) 0.024(2) 0.0070(18) 0.0116(17) 0.0056(17)
C17 0.017(2) 0.021(2) 0.026(2) 0.0071(18) 0.0094(18) 0.0056(17)
C18 0.020(2) 0.024(2) 0.023(2) 0.0100(18) 0.0117(18) 0.0035(18)
C19 0.017(2) 0.025(2) 0.022(2) 0.0079(18) 0.0091(17) 0.0042(18)
C20 0.018(2) 0.022(2) 0.027(2) 0.0117(18) 0.0101(18) 0.0032(17)
C21 0.020(2) 0.026(2) 0.027(2) 0.0140(19) 0.0041(18) 0.0050(18)
C22 0.016(2) 0.032(3) 0.027(3) 0.012(2) 0.0063(18) 0.0021(19)
C23 0.020(2) 0.025(2) 0.026(2) 0.0111(19) 0.0117(18) 0.0060(18)
C24 0.023(3) 0.040(3) 0.030(3) 0.014(2) 0.008(2) 0.009(2)
C25 0.018(2) 0.035(3) 0.030(3) 0.014(2) 0.0068(19) 0.010(2)
C26 0.018(2) 0.016(2) 0.020(2) 0.0070(16) 0.0076(17) 0.0027(16)
C27 0.018(2) 0.022(2) 0.020(2) 0.0072(17) 0.0104(17) 0.0035(17)
C28 0.016(2) 0.023(2) 0.019(2) 0.0069(17) 0.0074(17) 0.0021(17)
C29 0.015(2) 0.025(2) 0.022(2) 0.0078(18) 0.0061(17) 0.0033(17)
C30 0.020(2) 0.024(2) 0.021(2) 0.0090(18) 0.0052(18) 0.0036(18)
C31 0.013(2) 0.024(2) 0.028(3) 0.0066(19) 0.0056(18) 0.0035(17)
F1 0.0236(15) 0.0499(18) 0.0276(15) 0.0214(13) 0.0156(12) 0.0075(13)
F2 0.0239(15) 0.0508(18) 0.0264(15) 0.0212(13) 0.0138(12) 0.0071(13)
F3 0.0207(14) 0.0484(18) 0.0216(14) 0.0178(13) 0.0106(11) 0.0066(12)
Fe1 0.0175(3) 0.0225(4) 0.0225(4) 0.0070(3) 0.0078(2) 0.0008(2)
N1 0.024(2) 0.041(3) 0.037(3) 0.016(2) 0.0119(18) 0.0031(19)
N2 0.029(2) 0.053(3) 0.031(2) 0.023(2) 0.0075(19) 0.004(2)
N3 0.026(2) 0.073(4) 0.049(3) 0.029(3) 0.016(2) 0.011(2)
N4 0.038(3) 0.057(3) 0.036(3) 0.027(2) 0.012(2) 0.020(2)
N5 0.016(2) 0.043(3) 0.041(3) 0.017(2) 0.0077(18) 0.0034(18)
N6 0.024(2) 0.046(3) 0.029(2) 0.018(2) 0.0098(18) 0.0080(19)
S1 0.0369(8) 0.0583(10) 0.0589(10) 0.0317(8) 0.0169(7) 0.0129(7)

loop_
_atom_type_symbol
_atom_type_description
_atom_type_scat_dispersion_real
_atom_type_scat_dispersion_imag
_atom_type_scat_source
C C 0.0033 0.0016 'International Tables Vol C Tables 4.2.6.8 and 6.1.1.4'
H H 0.0000 0.0000 'International Tables Vol C Tables 4.2.6.8 and 6.1.1.4'
N N 0.0061 0.0033 'International Tables Vol C Tables 4.2.6.8 and 6.1.1.4'
F F 0.0171 0.0103 'International Tables Vol C Tables 4.2.6.8 and 6.1.1.4'
S S 0.1246 0.1234 'International Tables Vol C Tables 4.2.6.8 and 6.1.1.4'
Fe Fe 0.3463 0.8444 'International Tables Vol C Tables 4.2.6.8 and 6.1.1.4'

loop_
_geom_angle_atom_site_label_1
_geom_angle_atom_site_label_2
_geom_angle_atom_site_label_3
_geom_angle
_geom_angle_site_symmetry_1
_geom_angle_site_symmetry_3
C5 C1 C2 107.3(4) . .
C5 C1 C1 126.4(5) . 2_576
C2 C1 C1 126.2(5) . 2_576
C5 C1 Fe1 70.4(2) . .
C2 C1 Fe1 68.3(2) . .
C1 C1 Fe1 124.7(4) 2_576 .
C3 C2 C1 107.8(4) . .
C3 C2 Fe1 69.2(3) . .
C1 C2 Fe1 71.7(3) . .
C3 C2 H2 126.1 . .
C1 C2 H2 126.1 . .
Fe1 C2 H2 124.6 . .
C2 C3 C4 108.4(4) . .
C2 C3 Fe1 70.8(3) . .
C4 C3 Fe1 70.9(3) . .
C2 C3 H3 125.8 . .
C4 C3 H3 125.8 . .
Fe1 C3 H3 124.0 . .
C5 C4 C3 108.1(4) . .
C5 C4 Fe1 71.9(3) . .
C3 C4 Fe1 69.0(3) . .
C5 C4 H4 126.0 . .
C3 C4 H4 126.0 . .
Fe1 C4 H4 124.7 . .
C4 C5 C1 108.4(4) . .
C4 C5 Fe1 68.9(3) . .
C1 C5 Fe1 70.5(3) . .
C4 C5 H5 125.8 . .
C1 C5 H5 125.8 . .
Fe1 C5 H5 126.5 . .
C10 C6 C7 107.0(5) . .
C10 C6 S1 131.7(4) . .
C7 C6 S1 121.0(4) . .
C10 C6 Fe1 68.0(3) . .
C7 C6 Fe1 67.5(3) . .
S1 C6 Fe1 124.8(3) . .
C8 C7 C6 108.8(5) . .
C8 C7 Fe1 69.2(3) . .
C6 C7 Fe1 73.0(3) . .
C8 C7 H7 125.6 . .
C6 C7 H7 125.6 . .
Fe1 C7 H7 123.8 . .
C7 C8 C9 107.2(5) . .
C7 C8 Fe1 71.2(3) . .
C9 C8 Fe1 69.4(3) . .
C7 C8 H8 126.4 . .
C9 C8 H8 126.4 . .
Fe1 C8 H8 124.6 . .
C10 C9 C8 108.4(5) . .
C10 C9 Fe1 71.6(3) . .
C8 C9 Fe1 69.8(3) . .
C10 C9 H9 125.8 . .
C8 C9 H9 125.8 . .
Fe1 C9 H9 124.4 . .
C9 C10 C6 108.4(5) . .
C9 C10 Fe1 68.7(3) . .
C6 C10 Fe1 73.1(3) . .
C9 C10 H10 125.8 . .
C6 C10 H10 125.8 . .
Fe1 C10 H10 124.0 . .
C12 C11 C13 113.3(5) . .
C12 C11 S1 96.6(5) . .
C13 C11 S1 117.7(4) . .
C12 C11 H11 109.5 . .
C13 C11 H11 109.5 . .
S1 C11 H11 109.5 . .
C11 C12 H12A 109.5 . .
C11 C12 H12B 109.5 . .
H12A C12 H12B 109.5 . .
C11 C12 H12C 109.5 . .
H12A C12 H12C 109.5 . .
H12B C12 H12C 109.5 . .
C11 C13 H13A 109.5 . .
C11 C13 H13B 109.5 . .
H13A C13 H13B 109.5 . .
C11 C13 H13C 109.5 . .
H13A C13 H13C 109.5 . .
H13B C13 H13C 109.5 . .
C20 C14 C15 124.8(4) . .
C20 C14 C19 119.9(4) . .
C15 C14 C19 115.4(4) . .
C16 C15 F1 118.8(4) . .
C16 C15 C14 124.7(4) . .
F1 C15 C14 116.5(4) . .
C15 C16 C17 120.4(4) . .
C15 C16 H16 119.8 . .
C17 C16 H16 119.8 . .
C23 C17 C18 122.7(4) . .
C23 C17 C16 122.0(4) . .
C18 C17 C16 115.3(4) . .
F2 C18 C19 118.2(4) . .
F2 C18 C17 117.5(4) . .
C19 C18 C17 124.2(4) . .
C18 C19 C14 120.0(4) . .
C18 C19 H19 120.0 . .
C14 C19 H19 120.0 . .
C14 C20 C22 125.1(4) . .
C14 C20 C21 119.7(4) . .
C22 C20 C21 115.1(4) . .
N1 C21 C20 179.8(6) . .
N2 C22 C20 176.1(5) . .
C17 C23 C25 125.3(4) . .
C17 C23 C24 121.0(4) . .
C25 C23 C24 113.7(4) . .
N3 C24 C23 176.4(6) . .
N4 C25 C23 175.4(5) . .
C29 C26 C27 124.1(4) . .
C29 C26 C28 120.6(4) . 2_575
C27 C26 C28 115.3(4) . 2_575
F3 C27 C28 117.7(4) . .
F3 C27 C26 117.3(4) . .
C28 C27 C26 125.1(4) . .
C27 C28 C26 119.6(4) . 2_575
C27 C28 H28 120.2 . .
C26 C28 H28 120.2 2_575 .
C26 C29 C30 120.2(4) . .
C26 C29 C31 125.4(4) . .
C30 C29 C31 114.3(4) . .
N5 C30 C29 179.4(6) . .
N6 C31 C29 174.9(5) . .
C9 Fe1 C8 40.7(2) . .
C9 Fe1 C3 127.4(2) . .
C8 Fe1 C3 107.0(2) . .
C9 Fe1 C7 66.9(2) . .
C8 Fe1 C7 39.6(2) . .
C3 Fe1 C7 118.4(2) . .
C9 Fe1 C2 165.5(2) . .
C8 Fe1 C2 128.1(2) . .
C3 Fe1 C2 39.96(19) . .
C7 Fe1 C2 110.4(2) . .
C9 Fe1 C4 107.8(2) . .
C8 Fe1 C4 117.0(2) . .
C3 Fe1 C4 40.12(19) . .
C7 Fe1 C4 150.5(2) . .
C2 Fe1 C4 67.02(19) . .
C9 Fe1 C10 39.7(2) . .
C8 Fe1 C10 67.4(2) . .
C3 Fe1 C10 165.5(2) . .
C7 Fe1 C10 66.5(2) . .
C2 Fe1 C10 153.9(2) . .
C4 Fe1 C10 129.1(2) . .
C9 Fe1 C5 118.8(2) . .
C8 Fe1 C5 150.5(2) . .
C3 Fe1 C5 66.50(19) . .
C7 Fe1 C5 169.2(2) . .
C2 Fe1 C5 66.48(18) . .
C4 Fe1 C5 39.22(18) . .
C10 Fe1 C5 111.33(19) . .
C9 Fe1 C1 152.1(2) . .
C8 Fe1 C1 167.0(2) . .
C3 Fe1 C1 66.81(18) . .
C7 Fe1 C1 131.93(19) . .
C2 Fe1 C1 39.95(17) . .
C4 Fe1 C1 66.28(18) . .
C10 Fe1 C1 121.40(19) . .
C5 Fe1 C1 39.16(17) . .
C9 Fe1 C6 65.9(2) . .
C8 Fe1 C6 66.3(2) . .
C3 Fe1 C6 152.8(2) . .
C7 Fe1 C6 39.5(2) . .
C2 Fe1 C6 122.0(2) . .
C4 Fe1 C6 167.0(2) . .
C10 Fe1 C6 38.9(2) . .
C5 Fe1 C6 132.39(19) . .
C1 Fe1 C6 113.58(19) . .
C6 S1 C11 105.7(3) . .

loop_
_geom_bond_atom_site_label_1
_geom_bond_atom_site_label_2
_geom_bond_distance
_geom_bond_site_symmetry_2
C1 C5 1.424(6) .
C1 C2 1.437(6) .
C1 C1 1.445(9) 2_576
C1 Fe1 2.126(4) .
C2 C3 1.415(7) .
C2 Fe1 2.081(5) .
C2 H2 0.9500 .
C3 C4 1.422(7) .
C3 Fe1 2.059(5) .
C3 H3 0.9500 .
C4 C5 1.413(7) .
C4 Fe1 2.085(5) .
C4 H4 0.9500 .
C5 Fe1 2.125(5) .
C5 H5 0.9500 .
C6 C10 1.412(8) .
C6 C7 1.430(7) .
C6 S1 1.764(6) .
C6 Fe1 2.152(5) .
C7 C8 1.401(8) .
C7 Fe1 2.079(5) .
C7 H7 0.9500 .
C8 C9 1.427(8) .
C8 Fe1 2.053(5) .
C8 H8 0.9500 .
C9 C10 1.404(8) .
C9 Fe1 2.047(5) .
C9 H9 0.9500 .
C10 Fe1 2.086(5) .
C10 H10 0.9500 .
C11 C12 1.489(9) .
C11 C13 1.583(8) .
C11 S1 1.841(7) .
C11 H11 1.0000 .
C12 H12A 0.9800 .
C12 H12B 0.9800 .
C12 H12C 0.9800 .
C13 H13A 0.9800 .
C13 H13B 0.9800 .
C13 H13C 0.9800 .
C14 C20 1.394(6) .
C14 C15 1.428(6) .
C14 C19 1.433(6) .
C15 C16 1.333(6) .
C15 F1 1.348(5) .
C16 C17 1.434(6) .
C16 H16 0.9500 .
C17 C23 1.398(6) .
C17 C18 1.427(6) .
C18 F2 1.347(5) .
C18 C19 1.353(6) .
C19 H19 0.9500 .
C20 C22 1.427(6) .
C20 C21 1.432(6) .
C21 N1 1.140(6) .
C22 N2 1.140(6) .
C23 C25 1.420(7) .
C23 C24 1.431(6) .
C24 N3 1.137(7) .
C25 N4 1.144(7) .
C26 C29 1.412(6) .
C26 C27 1.413(6) .
C26 C28 1.426(6) 2_575
C27 F3 1.351(5) .
C27 C28 1.371(6) .
C28 C26 1.426(6) 2_575
C28 H28 0.9500 .
C29 C30 1.417(6) .
C29 C31 1.422(7) .
C30 N5 1.155(6) .
C31 N6 1.159(6) .
